data_4026702
loop_
_publ_author_name
'Dengfu Lu'
'Yirong Zhou'
'Yajun Li'
'Shaobai Yan'
'Yuefa Gong'

_publ_section_title
;
 Copper(II)-Catalyzed Asymmetric Henry Reaction of o-Alkynylbenzaldehydes
 Followed by Gold(I)-Mediated Cycloisomerization: An Enantioselective
 Route to Chiral 1H-Isochromenes and 1,3-Dihydroisobenzofurans
;
_journal_name_full 'Journal of Organic Chemistry'
_journal_page_first 8869
_journal_page_last 8878
_journal_paper_doi 10.1021/jo201596p
_journal_volume 76
_journal_year 2011
_chemical_formula_sum 'C2.32 H1.94 N0.13 O0.52'
_chemical_formula_weight 39.91
_chemical_name_systematic
; 
 ? 
;
_space_group_IT_number 4
_symmetry_cell_setting monoclinic
_symmetry_space_group_name_Hall 'P 2yb'
_symmetry_space_group_name_H-M 'P 1 21 1'
_atom_sites_solution_hydrogens geom
_atom_sites_solution_primary direct
_atom_sites_solution_secondary difmap
_audit_creation_method SHELXL-97
_cell_angle_alpha 90.00
_cell_angle_beta 90.576(4)
_cell_angle_gamma 90.00
_cell_formula_units_Z 31
_cell_length_a 4.8303(9)
_cell_length_b 19.076(3)
_cell_length_c 16.995(3)
_cell_measurement_reflns_used 1442
_cell_measurement_temperature 298(2)
_cell_measurement_theta_max 19.90
_cell_measurement_theta_min 2.40
_cell_volume 1565.9(5)
_computing_cell_refinement 'Bruker SMART'
_computing_data_collection 'Bruker SMART'
_computing_data_reduction 'Bruker SAINT'
_computing_molecular_graphics 'Bruker SHELXTL'
_computing_publication_material 'Bruker SHELXTL'
_computing_structure_refinement 'SHELXL-97 (Sheldrick, 1997)'
_computing_structure_solution 'SHELXS-97 (Sheldrick, 1990)'
_diffrn_ambient_temperature 298(2)
_diffrn_measured_fraction_theta_full 0.997
_diffrn_measured_fraction_theta_max 0.997
_diffrn_measurement_device_type 'CCD area detector'
_diffrn_measurement_method 'phi and omega scans'
_diffrn_radiation_monochromator graphite
_diffrn_radiation_source 'fine-focus sealed tube'
_diffrn_radiation_type MoK\a
_diffrn_radiation_wavelength 0.71073
_diffrn_reflns_av_R_equivalents 0.0435
_diffrn_reflns_av_sigmaI/netI 0.0662
_diffrn_reflns_limit_h_max 5
_diffrn_reflns_limit_h_min -5
_diffrn_reflns_limit_k_max 22
_diffrn_reflns_limit_k_min -22
_diffrn_reflns_limit_l_max 20
_diffrn_reflns_limit_l_min -15
_diffrn_reflns_number 8308
_diffrn_reflns_theta_full 25.01
_diffrn_reflns_theta_max 25.01
_diffrn_reflns_theta_min 2.14
_exptl_absorpt_coefficient_mu 0.093
_exptl_absorpt_correction_T_max 0.9907
_exptl_absorpt_correction_T_min 0.9852
_exptl_absorpt_correction_type none
_exptl_crystal_colour yellow
_exptl_crystal_density_diffrn 1.312
_exptl_crystal_density_meas 0
_exptl_crystal_description block
_exptl_crystal_F_000 648
_exptl_crystal_size_max 0.16
_exptl_crystal_size_mid 0.12
_exptl_crystal_size_min 0.10
_refine_diff_density_max 0.183
_refine_diff_density_min -0.122
_refine_diff_density_rms 0.033
_refine_ls_abs_structure_details 'Flack H D (1983), Acta Cryst. A39, 876-881'
_refine_ls_abs_structure_Flack -0.4(18)
_refine_ls_extinction_method none
_refine_ls_goodness_of_fit_ref 1.012
_refine_ls_hydrogen_treatment mixed
_refine_ls_matrix_type full
_refine_ls_number_parameters 431
_refine_ls_number_reflns 5317
_refine_ls_number_restraints 61
_refine_ls_restrained_S_all 1.041
_refine_ls_R_factor_all 0.1066
_refine_ls_R_factor_gt 0.0671
_refine_ls_shift/su_max 0.014
_refine_ls_shift/su_mean 0.003
_refine_ls_structure_factor_coef Fsqd
_refine_ls_weighting_details 'calc w=1/[\s^2^(Fo^2^)+(0.0541P)^2^+0.0000P] where P=(Fo^2^+2Fc^2^)/3'
_refine_ls_weighting_scheme calc
_refine_ls_wR_factor_gt 0.1345
_refine_ls_wR_factor_ref 0.1522
_reflns_number_gt 3396
_reflns_number_total 5317
_reflns_threshold_expression >2sigma(I)
_cod_data_source_file jo201596p_si_005.cif
_cod_data_source_block d:\110528f\work\110528fm
_cod_database_code 4026702

loop_
_symmetry_equiv_pos_as_xyz
'x, y, z'
'-x, y+1/2, -z'

loop_
_atom_site_label
_atom_site_type_symbol
_atom_site_fract_x
_atom_site_fract_y
_atom_site_fract_z
_atom_site_U_iso_or_equiv
_atom_site_adp_type
_atom_site_occupancy
_atom_site_symmetry_multiplicity
_atom_site_calc_flag
_atom_site_refinement_flags
_atom_site_disorder_assembly
_atom_site_disorder_group
C1 C -0.4551(10) 0.0119(3) -0.1689(3) 0.0813(15) Uani 1 1 d . . .
H1A H -0.5753 0.0247 -0.2118 0.122 Uiso 1 1 calc R . .
H1B H -0.5619 0.0064 -0.1220 0.122 Uiso 1 1 calc R . .
H1C H -0.3637 -0.0314 -0.1809 0.122 Uiso 1 1 calc R . .
C2 C -0.2440(10) 0.0681(2) -0.1563(3) 0.0628(12) Uani 1 1 d . . .
C3 C -0.0880(9) 0.0724(2) -0.0817(3) 0.0597(12) Uani 1 1 d . . .
C4 C 0.0890(9) 0.1290(2) -0.0666(3) 0.0644(12) Uani 1 1 d . . .
H4 H 0.1038 0.1647 -0.1037 0.077 Uiso 1 1 calc R . .
C5 C 0.2408(9) 0.1330(3) 0.0018(3) 0.0662(13) Uani 1 1 d . . .
H5 H 0.3577 0.1711 0.0100 0.079 Uiso 1 1 calc R . .
C6 C 0.2235(9) 0.0812(2) 0.0589(2) 0.0549(11) Uani 1 1 d . . .
C7 C 0.0479(11) 0.0257(3) 0.0442(3) 0.0728(14) Uani 1 1 d . . .
H7 H 0.0328 -0.0093 0.0819 0.087 Uiso 1 1 calc R . .
C8 C -0.1084(10) 0.0201(3) -0.0251(3) 0.0682(13) Uani 1 1 d . . .
H8 H -0.2245 -0.0181 -0.0333 0.082 Uiso 1 1 calc R . .
C9 C 0.3728(9) 0.0822(3) 0.1338(3) 0.0653(13) Uani 1 1 d . . .
H9 H 0.3298 0.0456 0.1677 0.078 Uiso 1 1 calc R . .
C10 C 0.5602(10) 0.1269(3) 0.1613(3) 0.0650(13) Uani 1 1 d . . .
C11 C 0.7075(10) 0.1260(3) 0.2376(3) 0.0686(14) Uani 1 1 d . . .
C12 C 0.8902(10) 0.1823(3) 0.2409(3) 0.0677(13) Uani 1 1 d . . .
C13 C 0.8728(9) 0.2210(2) 0.1628(2) 0.0597(11) Uani 1 1 d . . .
H13 H 1.0480 0.2171 0.1346 0.072 Uiso 1 1 calc R . .
C14 C 1.0487(11) 0.1964(3) 0.3059(3) 0.0836(16) Uani 1 1 d . . .
H14 H 1.1641 0.2354 0.3081 0.100 Uiso 1 1 calc R . .
C15 C 1.0302(13) 0.1500(4) 0.3687(3) 0.0973(19) Uani 1 1 d . . .
H15 H 1.1411 0.1571 0.4131 0.117 Uiso 1 1 calc R . .
C16 C 0.8543(13) 0.0946(4) 0.3669(3) 0.0975(19) Uani 1 1 d . . .
H16 H 0.8444 0.0649 0.4102 0.117 Uiso 1 1 calc R . .
C17 C 0.6887(11) 0.0815(3) 0.3011(3) 0.0865(16) Uani 1 1 d . . .
H17 H 0.5679 0.0436 0.3001 0.104 Uiso 1 1 calc R . .
C18 C 0.7923(11) 0.2968(2) 0.1720(3) 0.0735(14) Uani 1 1 d . A .
H18A H 0.9210 0.3197 0.2078 0.088 Uiso 1 1 calc R . .
H18B H 0.6088 0.2996 0.1944 0.088 Uiso 1 1 calc R . .
C19 C -0.9399(10) 0.4591(3) 0.3377(3) 0.0817(16) Uani 1 1 d . . .
H19A H -0.8431 0.5025 0.3303 0.123 Uiso 1 1 calc R . .
H19B H -1.0534 0.4624 0.3836 0.123 Uiso 1 1 calc R . .
H19C H -1.0547 0.4498 0.2924 0.123 Uiso 1 1 calc R . .
C20 C -0.7362(10) 0.4012(3) 0.3481(3) 0.0664(13) Uani 1 1 d . . .
C21 C -0.5705(9) 0.3976(2) 0.4228(2) 0.0550(11) Uani 1 1 d . . .
C22 C -0.5615(10) 0.4524(3) 0.4755(3) 0.0698(13) Uani 1 1 d . . .
H22 H -0.6679 0.4922 0.4658 0.084 Uiso 1 1 calc R . .
C23 C -0.4000(11) 0.4494(3) 0.5411(3) 0.0749(15) Uani 1 1 d . . .
H23 H -0.3951 0.4881 0.5744 0.090 Uiso 1 1 calc R . .
C24 C -0.2415(10) 0.3912(3) 0.5609(3) 0.0644(12) Uani 1 1 d . . .
C25 C -0.2487(10) 0.3352(2) 0.5061(2) 0.0621(12) Uani 1 1 d . . .
H25 H -0.1438 0.2952 0.5156 0.074 Uiso 1 1 calc R . .
C26 C -0.4094(10) 0.3397(2) 0.4390(3) 0.0623(12) Uani 1 1 d . . .
H26 H -0.4093 0.3026 0.4036 0.075 Uiso 1 1 calc R . .
C27 C -0.0794(10) 0.3910(3) 0.6328(3) 0.0699(14) Uani 1 1 d . . .
H27 H -0.0765 0.4338 0.6590 0.084 Uiso 1 1 calc R . .
C28 C 0.0666(9) 0.3408(3) 0.6686(3) 0.0612(12) Uani 1 1 d . . .
C29 C 0.2244(9) 0.3437(3) 0.7422(2) 0.0614(12) Uani 1 1 d . . .
C30 C 0.3405(10) 0.2809(3) 0.7543(3) 0.0700(14) Uani 1 1 d . . .
C31 C 0.2425(9) 0.2309(2) 0.6922(3) 0.0684(12) Uani 1 1 d . . .
H31 H 0.1195 0.1958 0.7153 0.082 Uiso 1 1 calc R . .
C32 C 0.5111(12) 0.2676(3) 0.8201(3) 0.0891(17) Uani 1 1 d . . .
H32 H 0.5900 0.2238 0.8283 0.107 Uiso 1 1 calc R . .
C33 C 0.5561(12) 0.3209(4) 0.8709(3) 0.0935(18) Uani 1 1 d . . .
H33 H 0.6698 0.3138 0.9146 0.112 Uiso 1 1 calc R . .
C34 C 0.4358(13) 0.3858(4) 0.8588(3) 0.0966(19) Uani 1 1 d . . .
H34 H 0.4672 0.4217 0.8949 0.116 Uiso 1 1 calc R . .
C35 C 0.2707(12) 0.3975(3) 0.7942(3) 0.0890(16) Uani 1 1 d . . .
H35 H 0.1913 0.4413 0.7857 0.107 Uiso 1 1 calc R . .
C36 C 0.4638(9) 0.1966(3) 0.6503(3) 0.0807(14) Uani 1 1 d . B .
H36A H 0.5786 0.1710 0.6876 0.097 Uiso 1 1 calc R . .
H36B H 0.5786 0.2319 0.6257 0.097 Uiso 1 1 calc R . .
N1 N 0.7939(16) 0.3343(3) 0.0929(4) 0.116(2) Uani 1 1 d D . .
N2 N 0.3574(12) 0.1461(3) 0.5875(3) 0.0881(14) Uani 1 1 d D . .
O1 O -0.1966(8) 0.1097(2) -0.2090(2) 0.0900(11) Uani 1 1 d . . .
O2 O 0.6525(6) 0.18450(16) 0.12015(15) 0.0660(8) Uani 1 1 d . . .
O3 O 0.9775(18) 0.3230(5) 0.0482(5) 0.165(3) Uani 0.81 1 d PDU A 1
O4 O 0.5717(17) 0.3615(4) 0.0760(4) 0.175(3) Uani 0.81 1 d PDU A 1
O7 O 0.5014(19) 0.1384(4) 0.5309(5) 0.129(3) Uani 0.73 1 d PDU B 1
O8 O 0.1365(15) 0.1174(4) 0.5916(4) 0.124(2) Uani 0.73 1 d PDU B 1
O5 O -0.7057(8) 0.3568(2) 0.2970(2) 0.0881(11) Uani 1 1 d . . .
O6 O 0.0891(7) 0.27489(16) 0.63868(18) 0.0769(10) Uani 1 1 d . . .
O3' O 0.879(8) 0.2912(15) 0.0431(19) 0.165(3) Uani 0.19 1 d PDU A 2
O4' O 0.782(8) 0.3907(15) 0.0848(18) 0.175(3) Uani 0.19 1 d PDU A 2
O7' O 0.437(6) 0.1654(13) 0.5264(13) 0.129(3) Uani 0.27 1 d PDU B 2
O8' O 0.285(4) 0.0936(9) 0.6150(11) 0.124(2) Uani 0.27 1 d PDU B 2

loop_
_atom_site_aniso_label
_atom_site_aniso_U_11
_atom_site_aniso_U_22
_atom_site_aniso_U_33
_atom_site_aniso_U_23
_atom_site_aniso_U_13
_atom_site_aniso_U_12
C1 0.075(3) 0.087(4) 0.082(4) -0.016(3) 0.005(3) -0.017(3)
C2 0.066(3) 0.056(3) 0.066(3) -0.009(3) -0.006(3) 0.009(3)
C3 0.064(3) 0.055(3) 0.060(3) -0.003(2) 0.006(2) 0.011(3)
C4 0.071(3) 0.059(3) 0.063(3) -0.004(2) -0.005(2) -0.002(3)
C5 0.065(3) 0.064(3) 0.070(3) -0.002(3) 0.000(3) -0.006(3)
C6 0.059(3) 0.054(3) 0.052(3) 0.003(2) 0.001(2) -0.001(3)
C7 0.067(3) 0.073(4) 0.078(4) 0.023(3) 0.005(3) -0.009(3)
C8 0.052(3) 0.071(4) 0.082(4) 0.001(3) 0.002(3) -0.010(2)
C9 0.065(3) 0.070(4) 0.061(3) 0.009(2) 0.009(2) -0.011(3)
C10 0.068(3) 0.066(3) 0.062(3) 0.002(3) 0.008(3) 0.009(3)
C11 0.068(3) 0.086(4) 0.052(3) 0.003(3) 0.003(2) 0.005(3)
C12 0.071(3) 0.072(4) 0.060(3) -0.003(3) -0.006(2) 0.012(3)
C13 0.064(3) 0.058(3) 0.057(3) -0.007(2) -0.006(2) 0.008(2)
C14 0.100(4) 0.083(4) 0.068(3) -0.009(3) -0.016(3) 0.006(3)
C15 0.100(5) 0.120(6) 0.072(4) 0.010(4) -0.018(3) 0.007(4)
C16 0.110(5) 0.120(5) 0.062(4) 0.027(3) -0.004(3) -0.001(4)
C17 0.100(4) 0.096(4) 0.063(3) 0.012(3) 0.002(3) -0.010(3)
C18 0.096(4) 0.063(3) 0.061(3) -0.011(2) -0.027(3) 0.006(3)
C19 0.073(4) 0.100(4) 0.072(4) 0.016(3) -0.002(3) 0.009(3)
C20 0.066(3) 0.071(4) 0.063(3) 0.013(3) 0.012(3) -0.012(3)
C21 0.056(3) 0.055(3) 0.054(3) 0.006(2) 0.001(2) 0.001(2)
C22 0.071(3) 0.065(3) 0.074(3) -0.002(3) 0.002(3) 0.012(3)
C23 0.088(4) 0.071(4) 0.065(3) -0.017(3) -0.007(3) 0.013(3)
C24 0.067(3) 0.069(3) 0.057(3) 0.001(3) 0.010(2) 0.001(3)
C25 0.083(3) 0.050(3) 0.053(3) 0.008(2) 0.002(2) 0.002(3)
C26 0.079(3) 0.056(3) 0.052(3) -0.001(2) -0.002(2) -0.005(3)
C27 0.086(3) 0.061(3) 0.063(3) -0.011(2) -0.005(3) 0.001(3)
C28 0.061(3) 0.061(3) 0.061(3) 0.001(3) -0.001(2) -0.006(3)
C29 0.071(3) 0.057(3) 0.056(3) -0.005(2) -0.005(2) -0.009(3)
C30 0.076(3) 0.073(4) 0.061(3) -0.013(3) -0.018(3) -0.010(3)
C31 0.071(3) 0.057(3) 0.076(3) 0.010(2) -0.005(3) -0.007(3)
C32 0.100(4) 0.095(4) 0.072(4) -0.014(3) -0.028(3) 0.003(3)
C33 0.100(4) 0.116(6) 0.063(4) -0.007(3) -0.023(3) -0.009(4)
C34 0.112(5) 0.111(5) 0.067(4) -0.030(3) -0.018(3) -0.005(4)
C35 0.099(4) 0.087(4) 0.081(4) -0.017(3) -0.006(3) 0.004(3)
C36 0.082(3) 0.100(4) 0.059(3) -0.004(3) -0.022(3) -0.002(3)
N1 0.149(6) 0.083(4) 0.114(5) -0.024(4) -0.043(4) 0.027(4)
N2 0.118(4) 0.075(3) 0.071(3) 0.001(3) -0.001(3) 0.011(3)
O1 0.115(3) 0.080(3) 0.074(2) 0.008(2) -0.019(2) -0.004(2)
O2 0.084(2) 0.062(2) 0.0518(17) 0.0061(15) -0.0125(15) -0.0099(17)
O3 0.184(6) 0.162(6) 0.150(5) 0.041(5) 0.010(4) 0.004(5)
O4 0.221(6) 0.157(5) 0.147(4) 0.009(4) -0.044(5) 0.064(5)
O7 0.143(5) 0.145(6) 0.098(3) -0.037(4) 0.000(4) 0.021(4)
O8 0.138(5) 0.104(4) 0.130(4) -0.001(3) -0.008(4) -0.033(4)
O5 0.109(3) 0.087(3) 0.067(2) -0.009(2) -0.019(2) 0.011(2)
O6 0.091(2) 0.058(2) 0.081(2) -0.0009(17) -0.0373(19) 0.0010(17)
O3' 0.184(6) 0.162(6) 0.150(5) 0.041(5) 0.010(4) 0.004(5)
O4' 0.221(6) 0.157(5) 0.147(4) 0.009(4) -0.044(5) 0.064(5)
O7' 0.143(5) 0.145(6) 0.098(3) -0.037(4) 0.000(4) 0.021(4)
O8' 0.138(5) 0.104(4) 0.130(4) -0.001(3) -0.008(4) -0.033(4)

loop_
_atom_type_symbol
_atom_type_description
_atom_type_scat_dispersion_real
_atom_type_scat_dispersion_imag
_atom_type_scat_source
C C 0.0033 0.0016 'International Tables Vol C Tables 4.2.6.8 and 6.1.1.4'
H H 0.0000 0.0000 'International Tables Vol C Tables 4.2.6.8 and 6.1.1.4'
N N 0.0061 0.0033 'International Tables Vol C Tables 4.2.6.8 and 6.1.1.4'
O O 0.0106 0.0060 'International Tables Vol C Tables 4.2.6.8 and 6.1.1.4'

loop_
_geom_angle_atom_site_label_1
_geom_angle_atom_site_label_2
_geom_angle_atom_site_label_3
_geom_angle
C2 C1 H1A 109.5
C2 C1 H1B 109.5
H1A C1 H1B 109.5
C2 C1 H1C 109.5
H1A C1 H1C 109.5
H1B C1 H1C 109.5
O1 C2 C3 119.8(5)
O1 C2 C1 119.7(4)
C3 C2 C1 120.4(4)
C8 C3 C4 118.4(5)
C8 C3 C2 121.1(5)
C4 C3 C2 120.5(4)
C5 C4 C3 121.3(5)
C5 C4 H4 119.4
C3 C4 H4 119.4
C4 C5 C6 121.2(4)
C4 C5 H5 119.4
C6 C5 H5 119.4
C7 C6 C5 117.5(4)
C7 C6 C9 117.8(4)
C5 C6 C9 124.7(4)
C6 C7 C8 122.6(4)
C6 C7 H7 118.7
C8 C7 H7 118.7
C3 C8 C7 119.1(5)
C3 C8 H8 120.4
C7 C8 H8 120.4
C10 C9 C6 130.3(4)
C10 C9 H9 114.9
C6 C9 H9 114.9
C9 C10 O2 123.8(4)
C9 C10 C11 128.7(5)
O2 C10 C11 107.5(4)
C17 C11 C12 119.4(5)
C17 C11 C10 131.5(5)
C12 C11 C10 109.0(4)
C14 C12 C11 122.3(5)
C14 C12 C13 129.6(5)
C11 C12 C13 108.1(4)
O2 C13 C18 108.8(3)
O2 C13 C12 103.6(4)
C18 C13 C12 112.8(4)
O2 C13 H13 110.5
C18 C13 H13 110.5
C12 C13 H13 110.5
C12 C14 C15 117.2(6)
C12 C14 H14 121.4
C15 C14 H14 121.4
C16 C15 C14 121.5(6)
C16 C15 H15 119.2
C14 C15 H15 119.2
C15 C16 C17 120.9(5)
C15 C16 H16 119.5
C17 C16 H16 119.5
C11 C17 C16 118.5(6)
C11 C17 H17 120.7
C16 C17 H17 120.7
C13 C18 N1 110.9(4)
C13 C18 H18A 109.5
N1 C18 H18A 109.5
C13 C18 H18B 109.5
N1 C18 H18B 109.5
H18A C18 H18B 108.1
C20 C19 H19A 109.5
C20 C19 H19B 109.5
H19A C19 H19B 109.5
C20 C19 H19C 109.5
H19A C19 H19C 109.5
H19B C19 H19C 109.5
O5 C20 C19 120.9(5)
O5 C20 C21 120.2(5)
C19 C20 C21 118.8(4)
C26 C21 C22 117.7(4)
C26 C21 C20 120.3(4)
C22 C21 C20 122.0(4)
C23 C22 C21 121.1(5)
C23 C22 H22 119.5
C21 C22 H22 119.5
C22 C23 C24 123.0(5)
C22 C23 H23 118.5
C24 C23 H23 118.5
C23 C24 C25 115.7(4)
C23 C24 C27 120.0(4)
C25 C24 C27 124.3(5)
C26 C25 C24 120.5(4)
C26 C25 H25 119.7
C24 C25 H25 119.7
C25 C26 C21 121.9(4)
C25 C26 H26 119.0
C21 C26 H26 119.0
C28 C27 C24 131.9(5)
C28 C27 H27 114.0
C24 C27 H27 114.0
C27 C28 O6 122.5(4)
C27 C28 C29 129.3(5)
O6 C28 C29 108.2(4)
C30 C29 C35 120.3(5)
C30 C29 C28 108.2(4)
C35 C29 C28 131.4(5)
C29 C30 C32 121.8(5)
C29 C30 C31 109.4(4)
C32 C30 C31 128.7(5)
O6 C31 C36 109.4(4)
O6 C31 C30 103.4(4)
C36 C31 C30 113.9(4)
O6 C31 H31 110.0
C36 C31 H31 110.0
C30 C31 H31 110.0
C33 C32 C30 117.6(6)
C33 C32 H32 121.2
C30 C32 H32 121.2
C32 C33 C34 121.0(6)
C32 C33 H33 119.5
C34 C33 H33 119.5
C35 C34 C33 120.4(5)
C35 C34 H34 119.8
C33 C34 H34 119.8
C34 C35 C29 119.0(6)
C34 C35 H35 120.5
C29 C35 H35 120.5
C31 C36 N2 112.6(4)
C31 C36 H36A 109.1
N2 C36 H36A 109.1
C31 C36 H36B 109.1
N2 C36 H36B 109.1
H36A C36 H36B 107.8
O4' N1 O3 98(2)
O4' N1 O4 60(2)
O3 N1 O4 125.7(8)
O4' N1 O3' 126(2)
O3 N1 O3' 37.0(18)
O4 N1 O3' 114(2)
O4' N1 C18 125.3(17)
O3 N1 C18 119.2(7)
O4 N1 C18 113.2(7)
O3' N1 C18 107.0(17)
O8' N2 O7' 137.1(18)
O8' N2 O7 113.3(12)
O7' N2 O7 29.6(14)
O8' N2 O8 46.6(10)
O7' N2 O8 119.5(17)
O7 N2 O8 120.8(8)
O8' N2 C36 111.3(11)
O7' N2 C36 108.2(16)
O7 N2 C36 116.4(7)
O8 N2 C36 122.7(6)
C10 O2 C13 111.5(3)
C28 O6 C31 110.3(4)

loop_
_geom_bond_atom_site_label_1
_geom_bond_atom_site_label_2
_geom_bond_distance
C1 C2 1.493(6)
C1 H1A 0.9600
C1 H1B 0.9600
C1 H1C 0.9600
C2 O1 1.220(5)
C2 C3 1.472(6)
C3 C8 1.389(6)
C3 C4 1.400(6)
C4 C5 1.369(6)
C4 H4 0.9300
C5 C6 1.388(6)
C5 H5 0.9300
C6 C7 1.377(6)
C6 C9 1.457(5)
C7 C8 1.397(6)
C7 H7 0.9300
C8 H8 0.9300
C9 C10 1.326(6)
C9 H9 0.9300
C10 O2 1.379(5)
C10 C11 1.472(6)
C11 C17 1.377(7)
C11 C12 1.391(7)
C12 C14 1.365(6)
C12 C13 1.520(6)
C13 O2 1.458(5)
C13 C18 1.505(6)
C13 H13 0.9800
C14 C15 1.391(7)
C14 H14 0.9300
C15 C16 1.357(8)
C15 H15 0.9300
C16 C17 1.390(7)
C16 H16 0.9300
C17 H17 0.9300
C18 N1 1.522(7)
C18 H18A 0.9700
C18 H18B 0.9700
C19 C20 1.490(7)
C19 H19A 0.9600
C19 H19B 0.9600
C19 H19C 0.9600
C20 O5 1.223(6)
C20 C21 1.495(6)
C21 C26 1.377(6)
C21 C22 1.378(6)
C22 C23 1.356(6)
C22 H22 0.9300
C23 C24 1.388(6)
C23 H23 0.9300
C24 C25 1.417(6)
C24 C27 1.445(6)
C25 C26 1.376(6)
C25 H25 0.9300
C26 H26 0.9300
C27 C28 1.332(6)
C27 H27 0.9300
C28 O6 1.361(5)
C28 C29 1.460(6)
C29 C30 1.337(7)
C29 C35 1.371(7)
C30 C32 1.404(7)
C30 C31 1.498(6)
C31 O6 1.437(5)
C31 C36 1.446(6)
C31 H31 0.9800
C32 C33 1.349(8)
C32 H32 0.9300
C33 C34 1.382(8)
C33 H33 0.9300
C34 C35 1.370(7)
C34 H34 0.9300
C35 H35 0.9300
C36 N2 1.523(6)
C36 H36A 0.9700
C36 H36B 0.9700
N1 O4' 1.09(3)
N1 O3 1.193(8)
N1 O4 1.224(7)
N1 O3' 1.253(19)
N2 O8' 1.160(14)
N2 O7' 1.170(16)
N2 O7 1.202(7)
N2 O8 1.202(7)

loop_
_geom_hbond_atom_site_label_D
_geom_hbond_atom_site_label_H
_geom_hbond_atom_site_label_A
_geom_hbond_distance_DH
_geom_hbond_distance_HA
_geom_hbond_distance_DA
_geom_hbond_angle_DHA
_geom_hbond_site_symmetry_A
C5 H5 O2 0.93 2.35 2.981(5) 124.5 .
C14 H14 O5 0.93 2.41 3.286(7) 157.3 1_755
C18 H18B O5 0.97 2.57 3.423(6) 147.2 1_655
C25 H25 O6 0.93 2.40 2.998(5) 122.2 .
C32 H32 O1 0.93 2.49 3.366(7) 156.6 1_656
C36 H36A O1 0.97 2.37 3.328(6) 171.7 1_656

loop_
_geom_torsion_atom_site_label_1
_geom_torsion_atom_site_label_2
_geom_torsion_atom_site_label_3
_geom_torsion_atom_site_label_4
_geom_torsion
O1 C2 C3 C8 -170.7(4)
C1 C2 C3 C8 7.8(7)
O1 C2 C3 C4 8.1(7)
C1 C2 C3 C4 -173.4(4)
C8 C3 C4 C5 0.5(7)
C2 C3 C4 C5 -178.3(4)
C3 C4 C5 C6 -0.4(7)
C4 C5 C6 C7 0.0(7)
C4 C5 C6 C9 -178.6(4)
C5 C6 C7 C8 0.3(7)
C9 C6 C7 C8 179.0(4)
C4 C3 C8 C7 -0.1(7)
C2 C3 C8 C7 178.7(4)
C6 C7 C8 C3 -0.3(7)
C7 C6 C9 C10 176.9(5)
C5 C6 C9 C10 -4.5(8)
C6 C9 C10 O2 -0.2(7)
C6 C9 C10 C11 -179.8(5)
C9 C10 C11 C17 -2.3(9)
O2 C10 C11 C17 178.0(5)
C9 C10 C11 C12 178.7(4)
O2 C10 C11 C12 -1.0(5)
C17 C11 C12 C14 -1.5(7)
C10 C11 C12 C14 177.6(4)
C17 C11 C12 C13 178.7(5)
C10 C11 C12 C13 -2.1(5)
C14 C12 C13 O2 -175.5(5)
C11 C12 C13 O2 4.3(4)
C14 C12 C13 C18 -58.0(6)
C11 C12 C13 C18 121.7(4)
C11 C12 C14 C15 2.7(8)
C13 C12 C14 C15 -177.5(5)
C12 C14 C15 C16 -2.5(9)
C14 C15 C16 C17 1.1(10)
C12 C11 C17 C16 0.0(8)
C10 C11 C17 C16 -179.0(5)
C15 C16 C17 C11 0.2(9)
O2 C13 C18 N1 -68.9(5)
C12 C13 C18 N1 176.7(5)
O5 C20 C21 C26 -8.4(7)
C19 C20 C21 C26 170.9(4)
O5 C20 C21 C22 168.3(5)
C19 C20 C21 C22 -12.4(6)
C26 C21 C22 C23 -0.2(7)
C20 C21 C22 C23 -176.9(4)
C21 C22 C23 C24 -2.0(7)
C22 C23 C24 C25 2.6(7)
C22 C23 C24 C27 -178.5(5)
C23 C24 C25 C26 -1.3(6)
C27 C24 C25 C26 179.9(4)
C24 C25 C26 C21 -0.7(7)
C22 C21 C26 C25 1.5(7)
C20 C21 C26 C25 178.3(4)
C23 C24 C27 C28 172.9(5)
C25 C24 C27 C28 -8.3(8)
C24 C27 C28 O6 0.7(8)
C24 C27 C28 C29 -179.2(5)
C27 C28 C29 C30 -179.1(5)
O6 C28 C29 C30 1.0(5)
C27 C28 C29 C35 -1.0(9)
O6 C28 C29 C35 179.1(5)
C35 C29 C30 C32 0.3(8)
C28 C29 C30 C32 178.7(5)
C35 C29 C30 C31 176.4(5)
C28 C29 C30 C31 -5.2(6)
C29 C30 C31 O6 7.3(6)
C32 C30 C31 O6 -177.0(5)
C29 C30 C31 C36 125.9(5)
C32 C30 C31 C36 -58.4(7)
C29 C30 C32 C33 -0.4(8)
C31 C30 C32 C33 -175.8(5)
C30 C32 C33 C34 0.7(9)
C32 C33 C34 C35 -0.9(10)
C33 C34 C35 C29 0.7(9)
C30 C29 C35 C34 -0.5(8)
C28 C29 C35 C34 -178.4(5)
O6 C31 C36 N2 -64.9(5)
C30 C31 C36 N2 -180.0(4)
C13 C18 N1 O4' -168(3)
C13 C18 N1 O3 -41.9(9)
C13 C18 N1 O4 123.1(7)
C13 C18 N1 O3' -4(2)
C31 C36 N2 O8' -78.3(13)
C31 C36 N2 O7' 118.9(16)
C31 C36 N2 O7 149.8(6)
C31 C36 N2 O8 -27.1(8)
C9 C10 O2 C13 -175.8(4)
C11 C10 O2 C13 3.9(4)
C18 C13 O2 C10 -125.3(4)
C12 C13 O2 C10 -5.0(4)
C27 C28 O6 C31 -176.1(4)
C29 C28 O6 C31 3.9(5)
C36 C31 O6 C28 -128.3(4)
C30 C31 O6 C28 -6.6(5)
